data_7014370
loop_
_publ_author_name
'Zheng, Ai-Xia'
'Ren, Zhi-Gang'
'Li, Ling-Ling'
'Shang, Hai'
'Li, Hong-Xi'
'Lang, Jian-Ping'

_publ_section_title
;
 Reactions of a gold(I) thiolate complex [Au(Tab)(2)](2)(PF(6))(2) (Tab
 = 4-(trimethylammonio)benzenethiolate) with diphosphine ligands.
;
_journal_issue 3
_journal_name_full 'Dalton transactions (Cambridge, England : 2003)'
_journal_page_first 589
_journal_page_last 596
_journal_paper_doi 10.1039/c0dt00620c
_journal_volume 40
_journal_year 2011
_chemical_formula_moiety 'C27 H39 Au2 N3 S3, C3 H7 N O, 2(H2 O), 2(Cl)'
_chemical_formula_sum 'C30 H50 Au2 Cl2 N4 O3 S3'
_chemical_formula_weight 1075.79
_chemical_name_systematic
;
?
;
_space_group_IT_number 14
_symmetry_cell_setting monoclinic
_symmetry_space_group_name_Hall '-P 2ybc'
_symmetry_space_group_name_H-M 'P 1 21/c 1'
_atom_sites_solution_hydrogens geom
_atom_sites_solution_primary direct
_atom_sites_solution_secondary difmap
_cell_angle_alpha 90.00
_cell_angle_beta 117.61(2)
_cell_angle_gamma 90.00
_cell_formula_units_Z 4
_cell_length_a 15.740(3)
_cell_length_b 9.0476(18)
_cell_length_c 30.106(9)
_cell_measurement_reflns_used 10967
_cell_measurement_temperature 223(2)
_cell_measurement_theta_max 27.6491
_cell_measurement_theta_min 3.0546
_cell_volume 3799.1(17)
_computing_cell_refinement 'CrystalClear, Ver. 1.30 (Rigaku/MSC, 2001)'
_computing_data_collection 'CrystalClear, Ver. 1.30 (Rigaku/MSC, 2001)'
_computing_data_reduction 'CrystalStructure, Ver. 3.60 (Rigaku/MSC, 2004)'
_computing_molecular_graphics 'ORTEPII (Johnson, 1976)'
_computing_publication_material SHELXL97
_computing_structure_refinement 'SHELXL-97 (Sheldrick, 1997)'
_computing_structure_solution 'SHELXS-97 (Sheldrick, 1990)'
_diffrn_ambient_temperature 223(2)
_diffrn_measured_fraction_theta_full 0.990
_diffrn_measured_fraction_theta_max 0.990
_diffrn_measurement_device_type 'Rigaku MercuryCCD area detector'
_diffrn_measurement_method \w
_diffrn_radiation_monochromator graphite
_diffrn_radiation_source 'fine-focus sealed tube'
_diffrn_radiation_type MoK\a
_diffrn_radiation_wavelength 0.71073
_diffrn_reflns_av_R_equivalents 0.0317
_diffrn_reflns_av_sigmaI/netI 0.0565
_diffrn_reflns_limit_h_max 20
_diffrn_reflns_limit_h_min -17
_diffrn_reflns_limit_k_max 11
_diffrn_reflns_limit_k_min -11
_diffrn_reflns_limit_l_max 18
_diffrn_reflns_limit_l_min -39
_diffrn_reflns_number 17747
_diffrn_reflns_theta_full 27.51
_diffrn_reflns_theta_max 27.51
_diffrn_reflns_theta_min 3.05
_diffrn_standards_decay_% 0
_diffrn_standards_interval_count 0
_diffrn_standards_interval_time 0
_diffrn_standards_number 0
_exptl_absorpt_coefficient_mu 8.055
_exptl_absorpt_correction_T_max 0.3098
_exptl_absorpt_correction_T_min 0.1191
_exptl_absorpt_correction_type multi-scan
_exptl_absorpt_process_details 'Jacobson, R. (1998) Private communication to Rigaku Company, Tokyo, Japan.'
_exptl_crystal_colour Colorless
_exptl_crystal_density_diffrn 1.881
_exptl_crystal_density_method 'not measured'
_exptl_crystal_description prism
_exptl_crystal_F_000 2087
_exptl_crystal_size_max 0.46
_exptl_crystal_size_mid 0.28
_exptl_crystal_size_min 0.19
_refine_diff_density_max 1.773
_refine_diff_density_min -2.047
_refine_diff_density_rms 0.167
_refine_ls_extinction_method none
_refine_ls_goodness_of_fit_ref 1.100
_refine_ls_hydrogen_treatment constr
_refine_ls_matrix_type full
_refine_ls_number_parameters 357
_refine_ls_number_reflns 8660
_refine_ls_number_restraints 5
_refine_ls_restrained_S_all 1.100
_refine_ls_R_factor_all 0.0665
_refine_ls_R_factor_gt 0.0504
_refine_ls_shift/su_max 0.009
_refine_ls_shift/su_mean 0.000
_refine_ls_structure_factor_coef Fsqd
_refine_ls_weighting_details 'calc w=1/[\s^2^(Fo^2^)+(0.0441P)^2^+5.7880P] where P=(Fo^2^+2Fc^2^)/3'
_refine_ls_weighting_scheme calc
_refine_ls_wR_factor_gt 0.1086
_refine_ls_wR_factor_ref 0.1183
_reflns_number_gt 7002
_reflns_number_total 8660
_reflns_threshold_expression >2sigma(I)
_cod_data_source_file C0DT00620C.TXT
_cod_data_source_block 4^.^2DMF^.^4H~2~O
_cod_depositor_comments
;
The following automatic conversions were performed:
'_exptl_absorpt_correction_type' value 'Multi-scan' changed to
'multi-scan' according to
'/home/saulius/struct/CIF-dictionaries/cif_core.dic' dictionary named
'cif_core.dic' version 2.4.1 from 2010-06-29.

Automatic conversion script
Id: cif_fix_enum 1555 2011-01-17 13:19:09Z saulius 
;
_cod_original_cell_volume 3799.1(15)
_cod_original_sg_symbol_H-M 'P 21/c'
_cod_database_code 7014370

loop_
_symmetry_equiv_pos_as_xyz
'x, y, z'
'-x, y+1/2, -z+1/2'
'-x, -y, -z'
'x, -y-1/2, z-1/2'

loop_
_atom_site_label
_atom_site_type_symbol
_atom_site_fract_x
_atom_site_fract_y
_atom_site_fract_z
_atom_site_U_iso_or_equiv
_atom_site_adp_type
_atom_site_occupancy
_atom_site_symmetry_multiplicity
_atom_site_calc_flag
_atom_site_refinement_flags
_atom_site_disorder_assembly
_atom_site_disorder_group
Au1 Au 0.86231(2) 0.67185(3) 0.478698(11) 0.03400(10) Uani 1 1 d . . .
Au2 Au 1.11062(2) 0.66513(3) 0.518599(11) 0.03186(10) Uani 1 1 d . . .
S1 S 0.96827(14) 0.66262(19) 0.44538(7) 0.0329(4) Uani 1 1 d . . .
S2 S 0.75167(19) 0.6703(2) 0.50772(10) 0.0540(6) Uani 1 1 d . . .
S3 S 1.25002(16) 0.6315(2) 0.59043(8) 0.0432(5) Uani 1 1 d . . .
N1 N 0.9038(5) 1.2286(7) 0.3276(2) 0.0379(15) Uani 1 1 d . . .
N2 N 0.8056(5) 1.2400(7) 0.6232(3) 0.0430(17) Uani 1 1 d . . .
N3 N 1.4586(5) 1.2068(7) 0.6718(2) 0.0380(16) Uani 1 1 d . . .
C1 C 0.9505(6) 0.8344(7) 0.4132(3) 0.0315(16) Uani 1 1 d . . .
C2 C 0.9991(5) 0.9623(8) 0.4362(3) 0.0319(17) Uani 1 1 d . . .
H2A H 1.0429 0.9617 0.4701 0.038 Uiso 1 1 calc R . .
C3 C 0.9820(5) 1.0923(7) 0.4084(3) 0.0308(16) Uani 1 1 d . . .
H3A H 1.0128 1.1793 0.4240 0.037 Uiso 1 1 calc R . .
C4 C 0.9200(5) 1.0918(8) 0.3583(3) 0.0314(16) Uani 1 1 d . . .
C5 C 0.8731(6) 0.9652(8) 0.3344(3) 0.0354(18) Uani 1 1 d . . .
H5A H 0.8315 0.9660 0.3001 0.042 Uiso 1 1 calc R . .
C6 C 0.8885(5) 0.8358(7) 0.3619(3) 0.0319(16) Uani 1 1 d . . .
H6A H 0.8572 0.7494 0.3460 0.038 Uiso 1 1 calc R . .
C7 C 0.9499(9) 1.3641(11) 0.3589(4) 0.0828(13) Uani 1 1 d . . .
H7A H 0.9238 1.3810 0.3816 0.124 Uiso 1 1 calc R . .
H7B H 0.9373 1.4483 0.3373 0.124 Uiso 1 1 calc R . .
H7C H 1.0179 1.3491 0.3775 0.124 Uiso 1 1 calc R . .
C8 C 0.9472(9) 1.2051(12) 0.2922(5) 0.0828(13) Uani 1 1 d . . .
H8A H 0.9181 1.1205 0.2715 0.124 Uiso 1 1 calc R . .
H8B H 1.0150 1.1891 0.3114 0.124 Uiso 1 1 calc R . .
H8C H 0.9358 1.2910 0.2715 0.124 Uiso 1 1 calc R . .
C9 C 0.7993(8) 1.2607(12) 0.2977(4) 0.0828(13) Uani 1 1 d . . .
H9A H 0.7675 1.1769 0.2772 0.124 Uiso 1 1 calc R . .
H9B H 0.7905 1.3454 0.2768 0.124 Uiso 1 1 calc R . .
H9C H 0.7725 1.2806 0.3200 0.124 Uiso 1 1 calc R . .
C10 C 0.7683(6) 0.8401(8) 0.5406(3) 0.041(2) Uani 1 1 d . . .
C11 C 0.7520(7) 0.9755(9) 0.5169(3) 0.048(2) Uani 1 1 d . . .
H11A H 0.7332 0.9784 0.4828 0.058 Uiso 1 1 calc R . .
C12 C 0.7626(7) 1.1070(9) 0.5423(3) 0.046(2) Uani 1 1 d . . .
H12A H 0.7513 1.1968 0.5255 0.056 Uiso 1 1 calc R . .
C13 C 0.7904(6) 1.1031(9) 0.5932(3) 0.0396(19) Uani 1 1 d . . .
C14 C 0.8068(7) 0.9701(10) 0.6175(3) 0.049(2) Uani 1 1 d . . .
H14A H 0.8263 0.9678 0.6518 0.059 Uiso 1 1 calc R . .
C15 C 0.7946(7) 0.8393(9) 0.5914(3) 0.046(2) Uani 1 1 d . . .
H15A H 0.8043 0.7496 0.6082 0.056 Uiso 1 1 calc R . .
C16 C 0.7425(7) 1.2382(10) 0.6481(4) 0.055(2) Uani 1 1 d . . .
H16A H 0.7556 1.1510 0.6685 0.082 Uiso 1 1 calc R . .
H16B H 0.6766 1.2380 0.6231 0.082 Uiso 1 1 calc R . .
H16C H 0.7550 1.3243 0.6689 0.082 Uiso 1 1 calc R . .
C17 C 0.9073(6) 1.2492(11) 0.6631(4) 0.063(3) Uani 1 1 d . . .
H17A H 0.9491 1.2508 0.6479 0.095 Uiso 1 1 calc R . .
H17B H 0.9220 1.1648 0.6848 0.095 Uiso 1 1 calc R . .
H17C H 0.9161 1.3378 0.6823 0.095 Uiso 1 1 calc R . .
C18 C 0.7847(8) 1.3772(9) 0.5920(4) 0.070(3) Uani 1 1 d . . .
H18A H 0.8250 1.3801 0.5759 0.105 Uiso 1 1 calc R . .
H18B H 0.7968 1.4625 0.6130 0.105 Uiso 1 1 calc R . .
H18C H 0.7187 1.3768 0.5669 0.105 Uiso 1 1 calc R . .
C19 C 1.3052(5) 0.8036(8) 0.6136(3) 0.0334(17) Uani 1 1 d . . .
C20 C 1.4019(6) 0.8046(8) 0.6479(3) 0.043(2) Uani 1 1 d . . .
H20A H 1.4341 0.7150 0.6581 0.051 Uiso 1 1 calc R . .
C21 C 1.4511(6) 0.9323(9) 0.6672(3) 0.0399(19) Uani 1 1 d . . .
H21A H 1.5162 0.9298 0.6898 0.048 Uiso 1 1 calc R . .
C22 C 1.4032(5) 1.0656(8) 0.6528(3) 0.0314(16) Uani 1 1 d . . .
C23 C 1.3070(5) 1.0685(8) 0.6202(3) 0.0346(17) Uani 1 1 d . . .
H23A H 1.2739 1.1577 0.6114 0.042 Uiso 1 1 calc R . .
C24 C 1.2601(6) 0.9371(8) 0.6006(3) 0.0363(18) Uani 1 1 d . . .
H24A H 1.1953 0.9397 0.5777 0.044 Uiso 1 1 calc R . .
C25 C 1.5133(9) 1.2292(12) 0.6430(4) 0.0828(13) Uani 1 1 d . . .
H25A H 1.5506 1.3180 0.6542 0.124 Uiso 1 1 calc R . .
H25B H 1.4693 1.2375 0.6079 0.124 Uiso 1 1 calc R . .
H25C H 1.5551 1.1465 0.6482 0.124 Uiso 1 1 calc R . .
C26 C 1.5277(9) 1.1980(11) 0.7245(4) 0.0828(13) Uani 1 1 d . . .
H26A H 1.5617 1.2899 0.7349 0.124 Uiso 1 1 calc R . .
H26B H 1.5722 1.1195 0.7294 0.124 Uiso 1 1 calc R . .
H26C H 1.4948 1.1787 0.7439 0.124 Uiso 1 1 calc R . .
C27 C 1.3995(9) 1.3362(11) 0.6647(5) 0.0828(13) Uani 1 1 d . . .
H27A H 1.4397 1.4215 0.6777 0.124 Uiso 1 1 calc R . .
H27B H 1.3619 1.3229 0.6820 0.124 Uiso 1 1 calc R . .
H27C H 1.3577 1.3498 0.6295 0.124 Uiso 1 1 calc R . .
O3 O 0.5484(7) 0.2647(12) 0.5409(4) 0.110(3) Uani 1 1 d . . .
N4 N 0.4875(7) 0.2618(14) 0.4568(4) 0.094(3) Uani 1 1 d . . .
C28 C 0.4324(9) 0.1764(11) 0.4124(5) 0.0828(13) Uani 1 1 d . . .
H28A H 0.3973 0.1015 0.4196 0.124 Uiso 1 1 calc R . .
H28B H 0.4746 0.1306 0.4016 0.124 Uiso 1 1 calc R . .
H28C H 0.3883 0.2399 0.3864 0.124 Uiso 1 1 calc R . .
C29 C 0.5408(9) 0.3810(12) 0.4525(4) 0.0828(13) Uani 1 1 d . . .
H29A H 0.5741 0.4298 0.4844 0.124 Uiso 1 1 calc R . .
H29B H 0.4983 0.4498 0.4280 0.124 Uiso 1 1 calc R . .
H29C H 0.5864 0.3448 0.4423 0.124 Uiso 1 1 calc R . .
C30 C 0.4984(10) 0.218(2) 0.5020(6) 0.102(5) Uani 1 1 d . . .
H30 H 0.4603 0.1384 0.5016 0.122 Uiso 1 1 calc R . .
Cl1 Cl 0.63307(18) 0.5569(3) 0.71645(10) 0.0670(7) Uani 1 1 d . . .
Cl2 Cl 0.88879(16) 0.5869(2) 0.24776(8) 0.0478(5) Uani 1 1 d . . .
O1 O 0.3136(5) 0.3938(8) 0.7587(4) 0.136(5) Uani 1 1 d D . .
H1O1 H 0.3407 0.3202 0.7750 0.164 Uiso 1 1 d RD . .
H2O1 H 0.2612 0.4019 0.7581 0.164 Uiso 1 1 d RD . .
O2 O 0.8180(6) 0.5898(8) 0.6985(3) 0.073(2) Uani 1 1 d D . .
H2O2 H 0.7749 0.5807 0.7063 0.08(4) Uiso 1 1 d RD . .
H1O2 H 0.8429 0.6710 0.7077 0.12(5) Uiso 1 1 d RD . .

loop_
_atom_site_aniso_label
_atom_site_aniso_U_11
_atom_site_aniso_U_22
_atom_site_aniso_U_33
_atom_site_aniso_U_23
_atom_site_aniso_U_13
_atom_site_aniso_U_12
Au1 0.0430(2) 0.02379(15) 0.03240(17) -0.00215(11) 0.01505(14) -0.00204(12)
Au2 0.03635(18) 0.02368(15) 0.03215(17) 0.00142(11) 0.01300(14) -0.00096(12)
S1 0.0370(11) 0.0241(8) 0.0307(10) 0.0004(7) 0.0100(8) 0.0001(8)
S2 0.0719(17) 0.0395(12) 0.0696(16) -0.0168(11) 0.0489(14) -0.0166(11)
S3 0.0420(12) 0.0280(9) 0.0422(12) 0.0021(9) 0.0048(10) -0.0031(9)
N1 0.040(4) 0.036(3) 0.040(4) 0.004(3) 0.021(3) 0.002(3)
N2 0.052(4) 0.035(3) 0.049(4) -0.010(3) 0.029(4) -0.009(3)
N3 0.039(4) 0.033(3) 0.042(4) 0.003(3) 0.018(3) -0.003(3)
C1 0.039(4) 0.026(3) 0.032(4) 0.004(3) 0.019(4) -0.001(3)
C2 0.027(4) 0.030(4) 0.036(4) 0.008(3) 0.012(3) -0.003(3)
C3 0.034(4) 0.023(3) 0.035(4) -0.003(3) 0.017(3) -0.003(3)
C4 0.038(4) 0.029(4) 0.029(4) 0.005(3) 0.016(3) 0.005(3)
C5 0.042(5) 0.031(4) 0.028(4) -0.001(3) 0.011(3) 0.000(3)
C6 0.032(4) 0.025(3) 0.036(4) -0.008(3) 0.014(3) -0.009(3)
C7 0.094(3) 0.062(2) 0.092(3) -0.008(2) 0.043(3) -0.013(2)
C8 0.094(3) 0.062(2) 0.092(3) -0.008(2) 0.043(3) -0.013(2)
C9 0.094(3) 0.062(2) 0.092(3) -0.008(2) 0.043(3) -0.013(2)
C10 0.042(5) 0.033(4) 0.058(5) -0.010(4) 0.031(4) -0.006(4)
C11 0.067(6) 0.047(5) 0.032(4) -0.005(4) 0.024(4) -0.004(5)
C12 0.064(6) 0.040(4) 0.045(5) -0.004(4) 0.033(5) -0.005(4)
C13 0.040(5) 0.044(5) 0.040(4) -0.013(4) 0.023(4) -0.005(4)
C14 0.061(6) 0.055(5) 0.037(5) 0.004(4) 0.028(4) 0.012(5)
C15 0.063(6) 0.038(4) 0.040(5) 0.005(4) 0.026(5) 0.006(4)
C16 0.060(6) 0.050(5) 0.065(6) -0.013(5) 0.038(5) -0.001(5)
C17 0.047(6) 0.082(7) 0.057(6) -0.018(6) 0.021(5) -0.004(5)
C18 0.110(9) 0.035(5) 0.076(7) -0.007(5) 0.052(7) -0.014(6)
C19 0.034(4) 0.029(4) 0.034(4) 0.004(3) 0.013(3) -0.004(3)
C20 0.041(5) 0.029(4) 0.052(5) 0.006(4) 0.017(4) 0.005(4)
C21 0.033(4) 0.039(4) 0.042(5) -0.002(4) 0.012(4) -0.002(4)
C22 0.035(4) 0.026(3) 0.029(4) -0.001(3) 0.012(3) -0.004(3)
C23 0.032(4) 0.033(4) 0.040(4) 0.003(3) 0.018(4) 0.003(3)
C24 0.031(4) 0.034(4) 0.044(5) 0.001(4) 0.017(4) -0.005(3)
C25 0.094(3) 0.062(2) 0.092(3) -0.008(2) 0.043(3) -0.013(2)
C26 0.094(3) 0.062(2) 0.092(3) -0.008(2) 0.043(3) -0.013(2)
C27 0.094(3) 0.062(2) 0.092(3) -0.008(2) 0.043(3) -0.013(2)
O3 0.081(7) 0.156(9) 0.074(6) -0.008(6) 0.019(5) -0.009(7)
N4 0.075(7) 0.137(10) 0.081(7) -0.038(7) 0.046(6) -0.047(7)
C28 0.094(3) 0.062(2) 0.092(3) -0.008(2) 0.043(3) -0.013(2)
C29 0.094(3) 0.062(2) 0.092(3) -0.008(2) 0.043(3) -0.013(2)
C30 0.076(10) 0.143(14) 0.092(12) -0.006(10) 0.043(9) -0.029(9)
Cl1 0.0544(15) 0.0511(13) 0.0793(18) 0.0013(13) 0.0172(13) -0.0137(12)
Cl2 0.0516(13) 0.0460(11) 0.0492(12) 0.0084(10) 0.0263(10) 0.0036(10)
O1 0.052(5) 0.067(5) 0.266(13) 0.076(7) 0.053(7) 0.008(4)
O2 0.090(5) 0.054(4) 0.091(6) -0.029(4) 0.056(5) -0.005(4)

loop_
_atom_type_symbol
_atom_type_description
_atom_type_scat_dispersion_real
_atom_type_scat_dispersion_imag
_atom_type_scat_source
C C 0.0033 0.0016 'International Tables Vol C Tables 4.2.6.8 and 6.1.1.4'
H H 0.0000 0.0000 'International Tables Vol C Tables 4.2.6.8 and 6.1.1.4'
Au Au -2.0133 8.8022 'International Tables Vol C Tables 4.2.6.8 and 6.1.1.4'
Cl Cl 0.1484 0.1585 'International Tables Vol C Tables 4.2.6.8 and 6.1.1.4'
N N 0.0061 0.0033 'International Tables Vol C Tables 4.2.6.8 and 6.1.1.4'
O O 0.0106 0.0060 'International Tables Vol C Tables 4.2.6.8 and 6.1.1.4'
S S 0.1246 0.1234 'International Tables Vol C Tables 4.2.6.8 and 6.1.1.4'

loop_
_geom_angle_atom_site_label_1
_geom_angle_atom_site_label_2
_geom_angle_atom_site_label_3
_geom_angle
_geom_angle_site_symmetry_1
_geom_angle_site_symmetry_3
_geom_angle_publ_flag
S2 Au1 S1 176.30(7) . . ?
S2 Au1 Au2 96.01(6) . 3_766 ?
S1 Au1 Au2 81.76(4) . 3_766 ?
S3 Au2 S1 171.76(7) . . ?
S3 Au2 Au1 77.39(5) . 3_766 ?
S1 Au2 Au1 94.42(4) . 3_766 ?
C1 S1 Au2 110.5(3) . . ?
C1 S1 Au1 103.9(3) . . ?
Au2 S1 Au1 99.31(8) . . ?
C10 S2 Au1 105.4(3) . . ?
C19 S3 Au2 109.8(3) . . ?
C9 N1 C4 111.0(7) . . ?
C9 N1 C7 107.1(7) . . ?
C4 N1 C7 113.1(7) . . ?
C9 N1 C8 109.4(8) . . ?
C4 N1 C8 108.3(7) . . ?
C7 N1 C8 107.9(8) . . ?
C13 N2 C17 110.3(7) . . ?
C13 N2 C16 109.8(6) . . ?
C17 N2 C16 108.0(7) . . ?
C13 N2 C18 112.4(7) . . ?
C17 N2 C18 107.5(7) . . ?
C16 N2 C18 108.6(7) . . ?
C27 N3 C26 108.2(8) . . ?
C27 N3 C25 107.9(8) . . ?
C26 N3 C25 107.5(8) . . ?
C27 N3 C22 114.3(7) . . ?
C26 N3 C22 112.2(7) . . ?
C25 N3 C22 106.5(7) . . ?
C2 C1 C6 119.2(6) . . ?
C2 C1 S1 123.1(6) . . ?
C6 C1 S1 117.6(5) . . ?
C1 C2 C3 119.7(7) . . ?
C1 C2 H2A 120.1 . . ?
C3 C2 H2A 120.1 . . ?
C4 C3 C2 120.0(7) . . ?
C4 C3 H3A 120.0 . . ?
C2 C3 H3A 120.0 . . ?
C3 C4 C5 121.2(7) . . ?
C3 C4 N1 120.7(6) . . ?
C5 C4 N1 118.0(6) . . ?
C4 C5 C6 119.1(7) . . ?
C4 C5 H5A 120.4 . . ?
C6 C5 H5A 120.4 . . ?
C5 C6 C1 120.6(6) . . ?
C5 C6 H6A 119.7 . . ?
C1 C6 H6A 119.7 . . ?
N1 C7 H7A 109.5 . . ?
N1 C7 H7B 109.5 . . ?
H7A C7 H7B 109.5 . . ?
N1 C7 H7C 109.5 . . ?
H7A C7 H7C 109.5 . . ?
H7B C7 H7C 109.5 . . ?
N1 C8 H8A 109.5 . . ?
N1 C8 H8B 109.5 . . ?
H8A C8 H8B 109.5 . . ?
N1 C8 H8C 109.5 . . ?
H8A C8 H8C 109.5 . . ?
H8B C8 H8C 109.5 . . ?
N1 C9 H9A 109.5 . . ?
N1 C9 H9B 109.5 . . ?
H9A C9 H9B 109.5 . . ?
N1 C9 H9C 109.5 . . ?
H9A C9 H9C 109.5 . . ?
H9B C9 H9C 109.5 . . ?
C11 C10 C15 117.5(7) . . ?
C11 C10 S2 122.4(7) . . ?
C15 C10 S2 120.0(6) . . ?
C10 C11 C12 122.3(8) . . ?
C10 C11 H11A 118.9 . . ?
C12 C11 H11A 118.9 . . ?
C11 C12 C13 119.0(8) . . ?
C11 C12 H12A 120.5 . . ?
C13 C12 H12A 120.5 . . ?
C14 C13 C12 120.0(8) . . ?
C14 C13 N2 117.9(8) . . ?
C12 C13 N2 122.1(8) . . ?
C13 C14 C15 120.3(8) . . ?
C13 C14 H14A 119.9 . . ?
C15 C14 H14A 119.9 . . ?
C14 C15 C10 120.9(8) . . ?
C14 C15 H15A 119.6 . . ?
C10 C15 H15A 119.6 . . ?
N2 C16 H16A 109.5 . . ?
N2 C16 H16B 109.5 . . ?
H16A C16 H16B 109.5 . . ?
N2 C16 H16C 109.5 . . ?
H16A C16 H16C 109.5 . . ?
H16B C16 H16C 109.5 . . ?
N2 C17 H17A 109.5 . . ?
N2 C17 H17B 109.5 . . ?
H17A C17 H17B 109.5 . . ?
N2 C17 H17C 109.5 . . ?
H17A C17 H17C 109.5 . . ?
H17B C17 H17C 109.5 . . ?
N2 C18 H18A 109.5 . . ?
N2 C18 H18B 109.5 . . ?
H18A C18 H18B 109.5 . . ?
N2 C18 H18C 109.5 . . ?
H18A C18 H18C 109.5 . . ?
H18B C18 H18C 109.5 . . ?
C24 C19 C20 116.9(7) . . ?
C24 C19 S3 125.1(6) . . ?
C20 C19 S3 118.0(6) . . ?
C21 C20 C19 122.3(7) . . ?
C21 C20 H20A 118.9 . . ?
C19 C20 H20A 118.9 . . ?
C20 C21 C22 119.1(7) . . ?
C20 C21 H21A 120.5 . . ?
C22 C21 H21A 120.5 . . ?
C23 C22 C21 120.2(7) . . ?
C23 C22 N3 120.7(6) . . ?
C21 C22 N3 119.1(7) . . ?
C22 C23 C24 119.0(7) . . ?
C22 C23 H23A 120.5 . . ?
C24 C23 H23A 120.5 . . ?
C19 C24 C23 122.5(7) . . ?
C19 C24 H24A 118.8 . . ?
C23 C24 H24A 118.8 . . ?
N3 C25 H25A 109.5 . . ?
N3 C25 H25B 109.5 . . ?
H25A C25 H25B 109.5 . . ?
N3 C25 H25C 109.5 . . ?
H25A C25 H25C 109.5 . . ?
H25B C25 H25C 109.5 . . ?
N3 C26 H26A 109.5 . . ?
N3 C26 H26B 109.5 . . ?
H26A C26 H26B 109.5 . . ?
N3 C26 H26C 109.5 . . ?
H26A C26 H26C 109.5 . . ?
H26B C26 H26C 109.5 . . ?
N3 C27 H27A 109.5 . . ?
N3 C27 H27B 109.5 . . ?
H27A C27 H27B 109.5 . . ?
N3 C27 H27C 109.5 . . ?
H27A C27 H27C 109.5 . . ?
H27B C27 H27C 109.5 . . ?
C30 N4 C29 121.0(11) . . ?
C30 N4 C28 121.2(12) . . ?
C29 N4 C28 117.1(11) . . ?
N4 C28 H28A 109.5 . . ?
N4 C28 H28B 109.5 . . ?
H28A C28 H28B 109.5 . . ?
N4 C28 H28C 109.5 . . ?
H28A C28 H28C 109.5 . . ?
H28B C28 H28C 109.5 . . ?
N4 C29 H29A 109.5 . . ?
N4 C29 H29B 109.5 . . ?
H29A C29 H29B 109.5 . . ?
N4 C29 H29C 109.5 . . ?
H29A C29 H29C 109.5 . . ?
H29B C29 H29C 109.5 . . ?
O3 C30 N4 128.5(16) . . ?
O3 C30 H30 115.8 . . ?
N4 C30 H30 115.8 . . ?
H1O1 O1 H2O1 108.9 . . ?
H2O2 O2 H1O2 108.9 . . ?

loop_
_geom_bond_atom_site_label_1
_geom_bond_atom_site_label_2
_geom_bond_distance
_geom_bond_site_symmetry_2
_geom_bond_publ_flag
Au1 S2 2.282(3) . ?
Au1 S1 2.312(2) . ?
Au1 Au2 3.0744(7) 3_766 ?
Au2 S3 2.277(2) . ?
Au2 S1 2.303(2) . ?
Au2 Au1 3.0744(7) 3_766 ?
S1 C1 1.783(7) . ?
S2 C10 1.780(8) . ?
S3 C19 1.761(7) . ?
N1 C9 1.493(12) . ?
N1 C4 1.495(9) . ?
N1 C7 1.511(11) . ?
N1 C8 1.523(13) . ?
N2 C13 1.486(9) . ?
N2 C17 1.493(11) . ?
N2 C16 1.497(11) . ?
N2 C18 1.499(11) . ?
N3 C27 1.447(12) . ?
N3 C26 1.451(12) . ?
N3 C25 1.493(13) . ?
N3 C22 1.502(9) . ?
C1 C2 1.383(10) . ?
C1 C6 1.393(10) . ?
C2 C3 1.397(9) . ?
C2 H2A 0.9300 . ?
C3 C4 1.365(10) . ?
C3 H3A 0.9300 . ?
C4 C5 1.372(10) . ?
C5 C6 1.389(9) . ?
C5 H5A 0.9300 . ?
C6 H6A 0.9300 . ?
C7 H7A 0.9600 . ?
C7 H7B 0.9600 . ?
C7 H7C 0.9600 . ?
C8 H8A 0.9600 . ?
C8 H8B 0.9600 . ?
C8 H8C 0.9600 . ?
C9 H9A 0.9600 . ?
C9 H9B 0.9600 . ?
C9 H9C 0.9600 . ?
C10 C11 1.380(11) . ?
C10 C15 1.389(12) . ?
C11 C12 1.381(11) . ?
C11 H11A 0.9300 . ?
C12 C13 1.384(11) . ?
C12 H12A 0.9300 . ?
C13 C14 1.370(11) . ?
C14 C15 1.384(11) . ?
C14 H14A 0.9300 . ?
C15 H15A 0.9300 . ?
C16 H16A 0.9600 . ?
C16 H16B 0.9600 . ?
C16 H16C 0.9600 . ?
C17 H17A 0.9600 . ?
C17 H17B 0.9600 . ?
C17 H17C 0.9600 . ?
C18 H18A 0.9600 . ?
C18 H18B 0.9600 . ?
C18 H18C 0.9600 . ?
C19 C24 1.363(10) . ?
C19 C20 1.388(10) . ?
C20 C21 1.363(10) . ?
C20 H20A 0.9300 . ?
C21 C22 1.382(10) . ?
C21 H21A 0.9300 . ?
C22 C23 1.370(10) . ?
C23 C24 1.379(10) . ?
C23 H23A 0.9300 . ?
C24 H24A 0.9300 . ?
C25 H25A 0.9600 . ?
C25 H25B 0.9600 . ?
C25 H25C 0.9600 . ?
C26 H26A 0.9600 . ?
C26 H26B 0.9600 . ?
C26 H26C 0.9600 . ?
C27 H27A 0.9600 . ?
C27 H27B 0.9600 . ?
C27 H27C 0.9600 . ?
O3 C30 1.147(14) . ?
N4 C30 1.352(15) . ?
N4 C29 1.409(14) . ?
N4 C28 1.435(13) . ?
C28 H28A 0.9600 . ?
C28 H28B 0.9600 . ?
C28 H28C 0.9600 . ?
C29 H29A 0.9600 . ?
C29 H29B 0.9600 . ?
C29 H29C 0.9600 . ?
C30 H30 0.9300 . ?
O1 H1O1 0.8200 . ?
O1 H2O1 0.8201 . ?
O2 H2O2 0.8184 . ?
O2 H1O2 0.8184 . ?

loop_
_geom_hbond_atom_site_label_D
_geom_hbond_atom_site_label_H
_geom_hbond_atom_site_label_A
_geom_hbond_distance_DH
_geom_hbond_distance_HA
_geom_hbond_distance_DA
_geom_hbond_angle_DHA
_geom_hbond_site_symmetry_A
O1 H1O1 Cl1 0.82 2.41 3.158(7) 151.8 2_646
O1 H2O1 Cl2 0.82 2.29 3.105(8) 176.1 3_666
O2 H2O2 Cl1 0.82 2.40 3.211(10) 171.7 .
O2 H1O2 Cl2 0.82 2.44 3.236(7) 163.3 4_576
